data_4340289
loop_
_publ_author_name
'Adams, Richard D.'
'Captain, Burjor'
'Zhu, Lei'

_publ_section_title
;
 Platinum-osmium cluster complexes from the addition of Pt(PBut3) groups
 to Os3(CO)12.
;
_journal_issue 1
_journal_name_full 'Inorganic chemistry'
_journal_page_first 430
_journal_page_last 436
_journal_paper_doi 10.1021/ic0515507
_journal_volume 45
_journal_year 2006
_chemical_formula_sum 'C24 H27 O12 Os3 P Pt'
_chemical_formula_weight 1304.12
_chemical_name_systematic
; 
 ? 
;
_space_group_IT_number 14
_symmetry_cell_setting monoclinic
_symmetry_space_group_name_Hall '-P 2ybc'
_symmetry_space_group_name_H-M 'P 1 21/c 1'
_atom_sites_solution_hydrogens geom
_atom_sites_solution_primary direct
_atom_sites_solution_secondary difmap
_audit_creation_method SHELXL-97
_cell_angle_alpha 90.00
_cell_angle_beta 112.716(2)
_cell_angle_gamma 90.00
_cell_formula_units_Z 4
_cell_length_a 15.0192(12)
_cell_length_b 14.9866(12)
_cell_length_c 15.1717(12)
_cell_measurement_reflns_used 3351
_cell_measurement_temperature 294(2)
_cell_measurement_theta_max 22.63
_cell_measurement_theta_min 2.71
_cell_volume 3150.1(4)
_computing_cell_refinement 'SAINT+  V6.2 (Bruker, 2001)'
_computing_data_collection 'SMART V5.625 (Bruker, 2001)'
_computing_data_reduction 'SAINT+  V6.2'
_computing_molecular_graphics 'SHELXTL V6.1 (Sheldrick, 1997)'
_computing_publication_material 'SHELXTL V6.1'
_computing_structure_refinement 'SHELXL-97 (Sheldrick, 1997)'
_computing_structure_solution 'SHELXS-97 (Sheldrick, 1990)'
_diffrn_ambient_temperature 294(2)
_diffrn_measured_fraction_theta_full 0.999
_diffrn_measured_fraction_theta_max 1.000
_diffrn_measurement_device_type 'Bruker SMART APEX CCD diffractometer'
_diffrn_measurement_method 'omega scans'
_diffrn_radiation_monochromator graphite
_diffrn_radiation_source 'fine-focus sealed tube'
_diffrn_radiation_type MoK\a
_diffrn_radiation_wavelength 0.71073
_diffrn_reflns_av_R_equivalents 0.0683
_diffrn_reflns_av_sigmaI/netI 0.0573
_diffrn_reflns_limit_h_max 17
_diffrn_reflns_limit_h_min -17
_diffrn_reflns_limit_k_max 17
_diffrn_reflns_limit_k_min -17
_diffrn_reflns_limit_l_max 18
_diffrn_reflns_limit_l_min -18
_diffrn_reflns_number 25892
_diffrn_reflns_theta_full 25.03
_diffrn_reflns_theta_max 25.03
_diffrn_reflns_theta_min 1.36
_diffrn_standards_decay_% <1%
_exptl_absorpt_coefficient_mu 16.596
_exptl_absorpt_correction_T_max 1.000
_exptl_absorpt_correction_T_min 0.271
_exptl_absorpt_correction_type multi-scan
_exptl_absorpt_process_details '(SADABS, Bruker, 1997)'
_exptl_crystal_colour Red
_exptl_crystal_density_diffrn 2.750
_exptl_crystal_density_method 'not measured'
_exptl_crystal_description Bar
_exptl_crystal_F_000 2352
_exptl_crystal_size_max 0.16
_exptl_crystal_size_mid 0.06
_exptl_crystal_size_min 0.02
_refine_diff_density_max 2.093
_refine_diff_density_min -1.154
_refine_diff_density_rms 0.252
_refine_ls_extinction_method none
_refine_ls_goodness_of_fit_ref 1.035
_refine_ls_hydrogen_treatment mixed
_refine_ls_matrix_type full
_refine_ls_number_parameters 380
_refine_ls_number_reflns 5661
_refine_ls_number_restraints 0
_refine_ls_restrained_S_all 1.035
_refine_ls_R_factor_all 0.0605
_refine_ls_R_factor_gt 0.0477
_refine_ls_shift/su_max 0.001
_refine_ls_shift/su_mean 0.000
_refine_ls_structure_factor_coef Fsqd
_refine_ls_weighting_details 'calc w=1/[\s^2^(Fo^2^)+(0.0671P)^2^+17.9240P] where P=(Fo^2^+2Fc^2^)/3'
_refine_ls_weighting_scheme calc
_refine_ls_wR_factor_gt 0.1171
_refine_ls_wR_factor_ref 0.1255
_reflns_number_gt 4789
_reflns_number_total 5661
_reflns_threshold_expression >2sigma(I)
_cod_data_source_file ic0515507si20050912_013644.cif
_cod_data_source_block zlptposs
_cod_depositor_comments
;
The following automatic conversions were performed:

'_symmetry_cell_setting' value 'Monoclinic' changed to 'monoclinic'
according to
/usr/data/users/saulius/automatic-downloads/retrospective/ACS/lib/dictionaries/cif_core.dic
dictionary named 'cif_core.dic' version 2.4.2 from 2011-04-26.

Automatic conversion script
Id: cif_fix_values 2281 2013-09-26 08:29:07Z andrius 
;
_cod_original_sg_symbol_H-M P2(1)/c
_cod_database_code 4340289

loop_
_symmetry_equiv_pos_as_xyz
'x, y, z'
'-x, y+1/2, -z+1/2'
'-x, -y, -z'
'x, -y-1/2, z-1/2'

loop_
_atom_site_label
_atom_site_type_symbol
_atom_site_fract_x
_atom_site_fract_y
_atom_site_fract_z
_atom_site_U_iso_or_equiv
_atom_site_adp_type
_atom_site_occupancy
_atom_site_symmetry_multiplicity
_atom_site_calc_flag
_atom_site_refinement_flags
Pt1 Pt 0.26452(5) -0.00288(4) 0.22398(4) 0.03494(17) Uani 1 1 d .
Os1 Os 0.27676(5) -0.12855(4) 0.36413(5) 0.03788(18) Uani 1 1 d .
Os2 Os 0.09541(5) -0.02894(4) 0.26437(5) 0.03688(18) Uani 1 1 d .
Os3 Os 0.12432(6) -0.13639(5) 0.43305(5) 0.0458(2) Uani 1 1 d .
P1 P 0.3406(3) 0.0855(3) 0.1512(3) 0.0362(9) Uani 1 1 d .
O11 O 0.2065(12) -0.3069(9) 0.2619(13) 0.082(5) Uani 1 1 d .
O12 O 0.4332(13) -0.2387(12) 0.5077(11) 0.097(6) Uani 1 1 d .
O13 O 0.3822(11) 0.0393(11) 0.4762(10) 0.068(4) Uani 1 1 d .
O14 O 0.3953(12) -0.1503(9) 0.2419(12) 0.069(4) Uani 1 1 d .
O21 O 0.0415(11) -0.1876(10) 0.1257(10) 0.075(5) Uani 1 1 d .
O22 O 0.0242(10) 0.0809(11) 0.0837(10) 0.072(4) Uani 1 1 d .
O23 O 0.1810(12) 0.1365(10) 0.3908(10) 0.072(4) Uani 1 1 d .
O24 O -0.1001(12) -0.0055(12) 0.2805(11) 0.084(5) Uani 1 1 d .
O31 O 0.0126(15) -0.2797(13) 0.2901(16) 0.111(7) Uani 1 1 d .
O32 O 0.2373(18) -0.2724(15) 0.5795(15) 0.130(9) Uani 1 1 d .
O33 O -0.0425(14) -0.1124(13) 0.4959(17) 0.109(7) Uani 1 1 d .
O34 O 0.2346(12) 0.0157(11) 0.5698(11) 0.076(5) Uani 1 1 d .
C11 C 0.2260(13) -0.2407(14) 0.2963(13) 0.048(4) Uani 1 1 d .
C12 C 0.3762(16) -0.1965(13) 0.4548(13) 0.056(5) Uani 1 1 d .
C13 C 0.3383(12) -0.0202(14) 0.4341(13) 0.050(5) Uani 1 1 d .
C14 C 0.3417(12) -0.1110(11) 0.2671(12) 0.042(4) Uani 1 1 d .
C21 C 0.0625(13) -0.1324(13) 0.1788(15) 0.053(5) Uani 1 1 d .
C22 C 0.0583(14) 0.0404(12) 0.1483(12) 0.047(4) Uani 1 1 d .
C23 C 0.1518(13) 0.0751(14) 0.3484(13) 0.048(5) Uani 1 1 d .
C24 C -0.0263(14) -0.0168(15) 0.2765(14) 0.058(5) Uani 1 1 d .
C31 C 0.0570(18) -0.2269(14) 0.3435(19) 0.071(6) Uani 1 1 d .
C32 C 0.192(2) -0.2218(15) 0.5237(15) 0.078(7) Uani 1 1 d .
C33 C 0.0212(17) -0.1179(14) 0.4723(16) 0.062(5) Uani 1 1 d .
C34 C 0.1956(15) -0.0391(15) 0.5180(15) 0.056(5) Uani 1 1 d .
C41 C 0.4762(14) 0.0668(15) 0.1971(15) 0.059(5) Uani 1 1 d .
C42 C 0.5152(16) 0.046(2) 0.3006(18) 0.102(11) Uani 1 1 d .
H42A H 0.5754 0.0152 0.3178 0.153 Uiso 1 1 calc R
H42B H 0.4701 0.0097 0.3149 0.153 Uiso 1 1 calc R
H42C H 0.5254 0.1010 0.3363 0.153 Uiso 1 1 calc R
C43 C 0.494(2) -0.0202(19) 0.148(2) 0.105(10) Uani 1 1 d .
H43A H 0.5605 -0.0384 0.1799 0.157 Uiso 1 1 calc R
H43B H 0.4811 -0.0083 0.0822 0.157 Uiso 1 1 calc R
H43C H 0.4527 -0.0669 0.1528 0.157 Uiso 1 1 calc R
C44 C 0.5325(15) 0.140(2) 0.174(2) 0.113(13) Uani 1 1 d .
H44A H 0.5321 0.1922 0.2102 0.170 Uiso 1 1 calc R
H44B H 0.5036 0.1532 0.1070 0.170 Uiso 1 1 calc R
H44C H 0.5979 0.1204 0.1901 0.170 Uiso 1 1 calc R
C45 C 0.2883(14) 0.0665(14) 0.0175(13) 0.056(5) Uani 1 1 d .
C46 C 0.270(3) -0.0314(18) -0.0049(17) 0.112(12) Uani 1 1 d .
H46A H 0.2399 -0.0394 -0.0728 0.168 Uiso 1 1 calc R
H46B H 0.2294 -0.0544 0.0250 0.168 Uiso 1 1 calc R
H46C H 0.3309 -0.0628 0.0189 0.168 Uiso 1 1 calc R
C47 C 0.337(2) 0.1087(18) -0.0427(19) 0.092(8) Uani 1 1 d .
H47A H 0.3114 0.0827 -0.1054 0.138 Uiso 1 1 calc R
H47B H 0.4050 0.0984 -0.0136 0.138 Uiso 1 1 calc R
H47C H 0.3243 0.1717 -0.0475 0.138 Uiso 1 1 calc R
C48 C 0.1863(18) 0.110(2) -0.0250(15) 0.090(8) Uani 1 1 d .
H48A H 0.1916 0.1728 -0.0116 0.135 Uiso 1 1 calc R
H48B H 0.1456 0.0831 0.0032 0.135 Uiso 1 1 calc R
H48C H 0.1586 0.1009 -0.0929 0.135 Uiso 1 1 calc R
C49 C 0.3244(15) 0.2086(11) 0.1784(15) 0.056(5) Uani 1 1 d .
C50 C 0.3487(17) 0.2794(13) 0.1189(17) 0.071(6) Uani 1 1 d .
H50A H 0.3297 0.3371 0.1330 0.107 Uiso 1 1 calc R
H50B H 0.3148 0.2665 0.0522 0.107 Uiso 1 1 calc R
H50C H 0.4170 0.2792 0.1340 0.107 Uiso 1 1 calc R
C51 C 0.222(2) 0.2218(14) 0.173(2) 0.094(9) Uani 1 1 d .
H51A H 0.2099 0.1800 0.2150 0.141 Uiso 1 1 calc R
H51B H 0.1775 0.2122 0.1089 0.141 Uiso 1 1 calc R
H51C H 0.2154 0.2815 0.1926 0.141 Uiso 1 1 calc R
C52 C 0.3844(19) 0.2294(15) 0.2839(14) 0.076(7) Uani 1 1 d .
H52A H 0.4515 0.2322 0.2941 0.115 Uiso 1 1 calc R
H52B H 0.3747 0.1834 0.3233 0.115 Uiso 1 1 calc R
H52C H 0.3645 0.2857 0.3004 0.115 Uiso 1 1 calc R

loop_
_atom_site_aniso_label
_atom_site_aniso_U_11
_atom_site_aniso_U_22
_atom_site_aniso_U_33
_atom_site_aniso_U_23
_atom_site_aniso_U_13
_atom_site_aniso_U_12
Pt1 0.0397(4) 0.0306(3) 0.0360(3) 0.0024(3) 0.0163(3) 0.0013(3)
Os1 0.0421(4) 0.0340(4) 0.0377(4) 0.0068(3) 0.0156(3) 0.0053(3)
Os2 0.0360(3) 0.0368(4) 0.0375(3) 0.0007(3) 0.0139(3) 0.0022(3)
Os3 0.0597(5) 0.0380(4) 0.0498(4) 0.0050(3) 0.0321(3) 0.0006(3)
P1 0.036(2) 0.036(2) 0.038(2) 0.0053(18) 0.0150(18) -0.0007(18)
O11 0.089(11) 0.026(7) 0.122(14) -0.019(8) 0.032(10) -0.005(7)
O12 0.112(14) 0.099(13) 0.053(9) 0.022(9) 0.003(9) 0.064(12)
O13 0.062(9) 0.078(10) 0.055(8) -0.019(8) 0.011(7) -0.013(8)
O14 0.090(11) 0.048(8) 0.096(11) 0.011(8) 0.065(9) 0.014(8)
O21 0.079(11) 0.063(10) 0.063(9) -0.024(8) 0.004(8) 0.010(8)
O22 0.067(9) 0.095(12) 0.049(8) 0.033(8) 0.017(7) 0.012(8)
O23 0.105(12) 0.048(9) 0.062(9) -0.024(7) 0.031(8) 0.004(8)
O24 0.075(11) 0.112(14) 0.077(11) 0.022(10) 0.040(9) 0.023(10)
O31 0.129(17) 0.077(12) 0.145(18) -0.035(13) 0.072(14) -0.062(12)
O32 0.19(2) 0.112(17) 0.109(16) 0.063(14) 0.079(16) 0.062(16)
O33 0.102(14) 0.093(14) 0.17(2) 0.003(13) 0.095(15) 0.025(11)
O34 0.078(11) 0.071(10) 0.067(10) -0.023(8) 0.015(8) -0.018(8)
C11 0.047(10) 0.057(12) 0.043(10) -0.006(9) 0.021(8) 0.000(9)
C12 0.080(14) 0.042(11) 0.043(10) 0.003(9) 0.023(10) 0.014(10)
C13 0.030(9) 0.067(13) 0.042(10) 0.006(9) 0.004(8) 0.008(9)
C14 0.045(10) 0.031(9) 0.053(10) 0.004(7) 0.022(8) 0.010(8)
C21 0.039(10) 0.047(11) 0.068(13) -0.014(10) 0.016(9) 0.007(8)
C22 0.063(12) 0.038(10) 0.035(9) 0.009(8) 0.013(8) 0.007(9)
C23 0.040(10) 0.059(12) 0.049(10) 0.000(10) 0.021(8) 0.022(9)
C24 0.046(11) 0.082(15) 0.054(12) 0.012(10) 0.029(9) 0.028(10)
C31 0.085(16) 0.042(12) 0.108(19) 0.005(12) 0.061(15) -0.012(11)
C32 0.14(2) 0.053(13) 0.050(12) 0.017(11) 0.048(14) 0.032(14)
C33 0.077(15) 0.046(12) 0.082(15) -0.006(10) 0.051(12) 0.001(10)
C34 0.060(12) 0.058(13) 0.054(12) 0.021(11) 0.027(10) 0.018(10)
C41 0.048(11) 0.073(14) 0.068(13) 0.016(11) 0.036(10) 0.001(10)
C42 0.054(14) 0.13(2) 0.089(18) 0.063(18) -0.004(12) -0.016(15)
C43 0.083(19) 0.10(2) 0.16(3) 0.04(2) 0.07(2) 0.037(16)
C44 0.036(12) 0.15(3) 0.15(3) 0.09(2) 0.042(14) -0.002(14)
C45 0.056(12) 0.066(13) 0.039(10) 0.013(9) 0.010(9) -0.006(10)
C46 0.20(4) 0.075(18) 0.049(14) -0.020(13) 0.040(18) -0.02(2)
C47 0.13(2) 0.078(18) 0.085(18) 0.018(14) 0.060(17) 0.016(17)
C48 0.098(19) 0.12(2) 0.041(12) 0.000(13) 0.018(12) -0.025(17)
C49 0.079(14) 0.020(8) 0.075(14) 0.020(9) 0.034(11) 0.015(9)
C50 0.083(16) 0.038(11) 0.091(17) 0.019(11) 0.033(13) -0.013(10)
C51 0.13(2) 0.030(11) 0.14(2) 0.017(13) 0.07(2) 0.029(13)
C52 0.12(2) 0.055(13) 0.050(12) -0.016(10) 0.029(13) -0.027(13)

loop_
_atom_type_symbol
_atom_type_description
_atom_type_scat_dispersion_real
_atom_type_scat_dispersion_imag
_atom_type_scat_source
C C 0.0033 0.0016 'International Tables Vol C Tables 4.2.6.8 and 6.1.1.4'
H H 0.0000 0.0000 'International Tables Vol C Tables 4.2.6.8 and 6.1.1.4'
O O 0.0106 0.0060 'International Tables Vol C Tables 4.2.6.8 and 6.1.1.4'
P P 0.1023 0.0942 'International Tables Vol C Tables 4.2.6.8 and 6.1.1.4'
Os Os -1.2165 7.6030 'International Tables Vol C Tables 4.2.6.8 and 6.1.1.4'
Pt Pt -1.7033 8.3905 'International Tables Vol C Tables 4.2.6.8 and 6.1.1.4'

loop_
_geom_angle_atom_site_label_1
_geom_angle_atom_site_label_2
_geom_angle_atom_site_label_3
_geom_angle
C14 Pt1 P1 107.4(5)
C14 Pt1 Os1 47.8(5)
P1 Pt1 Os1 149.08(11)
C14 Pt1 Os2 106.0(5)
P1 Pt1 Os2 146.23(11)
Os1 Pt1 Os2 63.11(2)
C12 Os1 C11 87.6(8)
C12 Os1 C13 88.7(8)
C11 Os1 C13 175.2(7)
C12 Os1 C14 97.4(8)
C11 Os1 C14 86.0(7)
C13 Os1 C14 91.5(7)
C12 Os1 Pt1 135.9(7)
C11 Os1 Pt1 106.3(5)
C13 Os1 Pt1 74.5(5)
C14 Os1 Pt1 44.3(4)
C12 Os1 Os3 103.4(6)
C11 Os1 Os3 87.3(5)
C13 Os1 Os3 96.5(5)
C14 Os1 Os3 157.9(5)
Pt1 Os1 Os3 118.61(3)
C12 Os1 Os2 163.1(6)
C11 Os1 Os2 94.0(5)
C13 Os1 Os2 90.4(5)
C14 Os1 Os2 99.5(4)
Pt1 Os1 Os2 59.56(2)
Os3 Os1 Os2 59.97(2)
C24 Os2 C22 95.0(8)
C24 Os2 C21 97.6(9)
C22 Os2 C21 84.9(8)
C24 Os2 C23 92.9(8)
C22 Os2 C23 93.7(8)
C21 Os2 C23 169.5(7)
C24 Os2 Pt1 165.3(6)
C22 Os2 Pt1 72.5(6)
C21 Os2 Pt1 89.1(6)
C23 Os2 Pt1 80.6(5)
C24 Os2 Os3 78.0(6)
C22 Os2 Os3 172.5(6)
C21 Os2 Os3 93.3(6)
C23 Os2 Os3 89.3(5)
Pt1 Os2 Os3 114.87(3)
C24 Os2 Os1 136.3(6)
C22 Os2 Os1 128.5(6)
C21 Os2 Os1 83.5(5)
C23 Os2 Os1 89.3(5)
Pt1 Os2 Os1 57.33(2)
Os3 Os2 Os1 58.39(2)
C32 Os3 C33 98.7(10)
C32 Os3 C31 91.5(10)
C33 Os3 C31 93.1(9)
C32 Os3 C34 91.2(9)
C33 Os3 C34 89.4(9)
C31 Os3 C34 176.0(9)
C32 Os3 Os1 90.6(8)
C33 Os3 Os1 168.9(6)
C31 Os3 Os1 92.7(7)
C34 Os3 Os1 84.2(6)
C32 Os3 Os2 151.6(8)
C33 Os3 Os2 109.6(7)
C31 Os3 Os2 84.8(7)
C34 Os3 Os2 91.4(5)
Os1 Os3 Os2 61.64(2)
C45 P1 C41 108.3(9)
C45 P1 C49 109.9(9)
C41 P1 C49 105.6(10)
C45 P1 Pt1 110.6(6)
C41 P1 Pt1 113.6(6)
C49 P1 Pt1 108.8(6)
O11 C11 Os1 173.1(17)
O12 C12 Os1 178(2)
O13 C13 Os1 173.7(16)
O14 C14 Pt1 134.4(14)
O14 C14 Os1 137.6(14)
Pt1 C14 Os1 87.8(7)
O21 C21 Os2 175.7(19)
O22 C22 Os2 169.3(18)
O23 C23 Os2 175.9(17)
O24 C24 Os2 176.2(19)
O31 C31 Os3 177(2)
O32 C32 Os3 177(3)
O33 C33 Os3 176(2)
O34 C34 Os3 176.8(19)
C42 C41 C44 112(2)
C42 C41 C43 105(2)
C44 C41 C43 106(2)
C42 C41 P1 110.4(14)
C44 C41 P1 115.3(15)
C43 C41 P1 107.8(16)
C46 C45 C47 111(2)
C46 C45 C48 105(2)
C47 C45 C48 101.6(17)
C46 C45 P1 110.7(14)
C47 C45 P1 119.3(16)
C48 C45 P1 108.4(15)
C51 C49 C50 110.3(17)
C51 C49 C52 102(2)
C50 C49 C52 107.3(18)
C51 C49 P1 108.8(14)
C50 C49 P1 117.4(15)
C52 C49 P1 110.3(13)

loop_
_geom_bond_atom_site_label_1
_geom_bond_atom_site_label_2
_geom_bond_distance
Pt1 C14 1.953(16)
Pt1 P1 2.293(4)
Pt1 Os1 2.7929(9)
Pt1 Os2 2.8602(9)
Os1 C12 1.89(2)
Os1 C11 1.96(2)
Os1 C13 1.96(2)
Os1 C14 2.072(17)
Os1 Os3 2.8633(10)
Os1 Os2 2.9588(9)
Os2 C24 1.915(19)
Os2 C22 1.931(17)
Os2 C21 1.958(19)
Os2 C23 1.99(2)
Os2 Os3 2.9108(10)
Os3 C32 1.87(2)
Os3 C33 1.88(2)
Os3 C31 1.91(3)
Os3 C34 1.97(2)
P1 C45 1.892(19)
P1 C41 1.901(19)
P1 C49 1.927(18)
O11 C11 1.11(2)
O12 C12 1.12(2)
O13 C13 1.15(2)
O14 C14 1.17(2)
O21 C21 1.11(2)
O22 C22 1.10(2)
O23 C23 1.11(2)
O24 C24 1.15(2)
O31 C31 1.14(3)
O32 C32 1.14(3)
O33 C33 1.15(2)
O34 C34 1.13(2)
C41 C42 1.48(3)
C41 C44 1.50(3)
C41 C43 1.58(3)
C45 C46 1.51(3)
C45 C47 1.51(3)
C45 C48 1.56(3)
C49 C51 1.52(3)
C49 C50 1.53(3)
C49 C52 1.53(3)
